data_1511945
loop_
_publ_author_name
'Gogoi, Anupal'
'Guin, Srimanta'
'Rout, Saroj Kumar'
'Patel, Bhisma K.'

_publ_section_title
;
 A Copper-Catalyzed Synthesis of 3-Aroylindoles via a sp(3) C-H Bond
 Activation Followed by C-C and C-O Bond Formation.
;
_journal_issue 8
_journal_name_full 'Organic letters'
_journal_page_first 1802
_journal_page_last 1805
_journal_paper_doi 10.1021/ol400692b
_journal_volume 15
_journal_year 2013
_chemical_formula_moiety 'C17 H15 N O'
_chemical_formula_sum 'C17 H15 N O'
_chemical_formula_weight 249.30
_chemical_name_systematic
; 
 ? 
;
_space_group_IT_number 14
_symmetry_cell_setting monoclinic
_symmetry_space_group_name_Hall '-P 2yn'
_symmetry_space_group_name_H-M 'P 1 21/n 1'
_atom_sites_solution_hydrogens geom
_atom_sites_solution_primary direct
_atom_sites_solution_secondary difmap
_audit_creation_method SHELXL-97
_cell_angle_alpha 90.00
_cell_angle_beta 101.080(3)
_cell_angle_gamma 90.00
_cell_formula_units_Z 4
_cell_length_a 11.1536(9)
_cell_length_b 7.2700(6)
_cell_length_c 16.7473(14)
_cell_measurement_temperature 298(2)
_cell_measurement_theta_max 0.967
_cell_measurement_theta_min 0.948
_cell_volume 1332.67(19)
_computing_cell_refinement 'Bruker SMART'
_computing_data_collection 'Bruker SMART'
_computing_data_reduction 'Bruker SAINT'
_computing_molecular_graphics 'Bruker SHELXTL'
_computing_publication_material 'Bruker SHELXTL'
_computing_structure_refinement 'SHELXL-97 (Sheldrick, 1997)'
_computing_structure_solution 'SHELXS-97 (Sheldrick, 1990)'
_diffrn_ambient_temperature 298(2)
_diffrn_measured_fraction_theta_full 0.994
_diffrn_measured_fraction_theta_max 0.994
_diffrn_measurement_device_type 'ccd area decetor'
_diffrn_measurement_method 'phi and omega scans'
_diffrn_radiation_monochromator graphite
_diffrn_radiation_source 'fine-focus sealed tube'
_diffrn_radiation_type MoK\a
_diffrn_radiation_wavelength 0.71073
_diffrn_reflns_av_R_equivalents 0.1280
_diffrn_reflns_av_sigmaI/netI 0.0655
_diffrn_reflns_limit_h_max 14
_diffrn_reflns_limit_h_min -14
_diffrn_reflns_limit_k_max 9
_diffrn_reflns_limit_k_min -8
_diffrn_reflns_limit_l_max 22
_diffrn_reflns_limit_l_min -20
_diffrn_reflns_number 18525
_diffrn_reflns_theta_full 28.33
_diffrn_reflns_theta_max 28.33
_diffrn_reflns_theta_min 2.03
_exptl_absorpt_coefficient_mu 0.077
_exptl_absorpt_correction_T_max 0.980
_exptl_absorpt_correction_T_min 0.969
_exptl_absorpt_correction_type multi-scan
_exptl_absorpt_process_details SADABS
_exptl_crystal_colour colorless
_exptl_crystal_density_diffrn 1.242
_exptl_crystal_density_method 'not measured'
_exptl_crystal_description block
_exptl_crystal_F_000 528
_exptl_crystal_size_max 0.41
_exptl_crystal_size_mid 0.35
_exptl_crystal_size_min 0.26
_refine_diff_density_max 0.185
_refine_diff_density_min -0.194
_refine_diff_density_rms 0.055
_refine_ls_extinction_method none
_refine_ls_goodness_of_fit_ref 0.997
_refine_ls_matrix_type full
_refine_ls_number_parameters 174
_refine_ls_number_reflns 3304
_refine_ls_number_restraints 0
_refine_ls_restrained_S_all 0.997
_refine_ls_R_factor_all 0.0872
_refine_ls_R_factor_gt 0.0493
_refine_ls_shift/su_max 0.000
_refine_ls_shift/su_mean 0.000
_refine_ls_structure_factor_coef Fsqd
_refine_ls_weighting_details 'calc w=1/[\s^2^(Fo^2^)+(0.0300P)^2^+0.0949P] where P=(Fo^2^+2Fc^2^)/3'
_refine_ls_weighting_scheme calc
_refine_ls_wR_factor_gt 0.1117
_refine_ls_wR_factor_ref 0.1201
_reflns_number_gt 1785
_reflns_number_total 3304
_reflns_threshold_expression >2sigma(I)
_cod_data_source_file ol400692b_si_002.cif
_cod_data_source_block mp
_cod_depositor_comments
;
The following automatic conversions were performed:

'_symmetry_cell_setting' value 'Monoclinic' changed to 'monoclinic'
according to /home/saulius/struct/CIF-dictionaries/cif_core.dic
dictionary named 'cif_core.dic' version 2.4.2 from 2011-04-26.

Automatic conversion script
Id: cif_fix_values 1891 2012-01-12 08:04:46Z andrius 
;
_cod_original_sg_symbol_H-M 'P21/n  '
_cod_database_code 1511945

loop_
_symmetry_equiv_pos_as_xyz
'x, y, z'
'-x+1/2, y+1/2, -z+1/2'
'-x, -y, -z'
'x-1/2, -y-1/2, z-1/2'

loop_
_atom_site_label
_atom_site_type_symbol
_atom_site_fract_x
_atom_site_fract_y
_atom_site_fract_z
_atom_site_U_iso_or_equiv
_atom_site_adp_type
_atom_site_occupancy
_atom_site_symmetry_multiplicity
_atom_site_calc_flag
_atom_site_refinement_flags
C1 C 0.79302(14) 0.98867(19) 0.34359(10) 0.0528(4) Uani 1 1 d .
C2 C 0.67187(14) 0.98869(19) 0.30053(10) 0.0523(4) Uani 1 1 d .
C3 C 0.57230(16) 1.0215(2) 0.33659(12) 0.0632(5) Uani 1 1 d .
H3 H 0.4930 1.0194 0.3065 0.076 Uiso 1 1 calc R
C6 C 0.81303(17) 1.0240(2) 0.42763(10) 0.0649(5) Uani 1 1 d .
H6 H 0.8918 1.0248 0.4586 0.078 Uiso 1 1 calc R
C5 C 0.7144(2) 1.0570(3) 0.46300(12) 0.0760(5) Uani 1 1 d .
H5 H 0.7273 1.0801 0.5186 0.091 Uiso 1 1 calc R
C4 C 0.59543(18) 1.0571(2) 0.41846(13) 0.0727(5) Uani 1 1 d .
H4 H 0.5308 1.0818 0.4446 0.087 Uiso 1 1 calc R
C11 C 1.06794(13) 0.94373(19) 0.23171(9) 0.0501(4) Uani 1 1 d .
C13 C 1.09642(15) 1.0559(2) 0.10170(10) 0.0591(4) Uani 1 1 d .
H13 H 1.0728 1.1357 0.0581 0.071 Uiso 1 1 calc R
C12 C 1.03397(14) 1.0585(2) 0.16426(10) 0.0549(4) Uani 1 1 d .
H12 H 0.9679 1.1378 0.1620 0.066 Uiso 1 1 calc R
C10 C 1.00231(14) 0.9415(2) 0.30074(10) 0.0577(4) Uani 1 1 d .
C9 C 0.87006(13) 0.95727(19) 0.28547(9) 0.0518(4) Uani 1 1 d .
C16 C 1.16845(13) 0.8305(2) 0.23256(11) 0.0601(5) Uani 1 1 d .
H16 H 1.1957 0.7567 0.2778 0.072 Uiso 1 1 calc R
C8 C 0.79227(14) 0.9374(2) 0.21100(10) 0.0538(4) Uani 1 1 d .
H8 H 0.8174 0.9150 0.1621 0.065 Uiso 1 1 calc R
C14 C 1.19397(14) 0.9378(2) 0.10106(10) 0.0583(4) Uani 1 1 d .
C7 C 0.56880(15) 0.9475(2) 0.15357(11) 0.0721(5) Uani 1 1 d .
H7A H 0.5393 1.0699 0.1403 0.108 Uiso 1 1 calc R
H7B H 0.5058 0.8759 0.1705 0.108 Uiso 1 1 calc R
H7C H 0.5911 0.8917 0.1066 0.108 Uiso 1 1 calc R
C15 C 1.22831(14) 0.8247(2) 0.16871(11) 0.0628(5) Uani 1 1 d .
H15 H 1.2933 0.7437 0.1704 0.075 Uiso 1 1 calc R
C17 C 1.25993(17) 0.9330(3) 0.03109(12) 0.0832(6) Uani 1 1 d .
H17A H 1.3016 1.0477 0.0282 0.125 Uiso 1 1 calc R
H17B H 1.2022 0.9138 -0.0186 0.125 Uiso 1 1 calc R
H17C H 1.3183 0.8344 0.0389 0.125 Uiso 1 1 calc R
N1 N 0.67519(11) 0.95495(17) 0.21929(8) 0.0555(4) Uani 1 1 d .
O1 O 1.06084(11) 0.9236(2) 0.37076(8) 0.0892(4) Uani 1 1 d .

loop_
_atom_site_aniso_label
_atom_site_aniso_U_11
_atom_site_aniso_U_22
_atom_site_aniso_U_33
_atom_site_aniso_U_23
_atom_site_aniso_U_13
_atom_site_aniso_U_12
C1 0.0583(9) 0.0415(8) 0.0574(10) 0.0034(7) 0.0082(8) -0.0001(7)
C2 0.0580(9) 0.0399(8) 0.0584(11) 0.0027(7) 0.0098(8) -0.0004(7)
C3 0.0624(10) 0.0471(9) 0.0810(14) 0.0066(9) 0.0158(9) 0.0016(7)
C6 0.0741(11) 0.0641(11) 0.0552(11) 0.0067(8) 0.0087(9) 0.0030(8)
C5 0.0992(15) 0.0726(12) 0.0591(12) 0.0071(9) 0.0227(11) 0.0041(10)
C4 0.0827(13) 0.0633(11) 0.0792(14) 0.0087(10) 0.0336(11) 0.0041(9)
C11 0.0457(8) 0.0477(8) 0.0522(10) -0.0006(7) -0.0028(7) -0.0039(7)
C13 0.0587(9) 0.0550(9) 0.0591(11) 0.0079(8) 0.0002(8) 0.0003(8)
C12 0.0522(9) 0.0444(8) 0.0640(11) 0.0015(8) 0.0008(8) 0.0040(7)
C10 0.0550(9) 0.0565(9) 0.0570(11) 0.0015(8) -0.0004(8) -0.0028(7)
C9 0.0523(8) 0.0453(8) 0.0544(10) -0.0015(7) 0.0019(7) 0.0003(7)
C16 0.0473(9) 0.0611(10) 0.0662(12) 0.0136(8) -0.0032(8) 0.0023(7)
C8 0.0542(9) 0.0487(8) 0.0567(10) -0.0035(7) 0.0056(8) 0.0010(7)
C14 0.0505(9) 0.0613(10) 0.0595(11) -0.0039(8) 0.0013(8) -0.0053(8)
C7 0.0561(10) 0.0787(12) 0.0731(13) -0.0091(10) -0.0091(9) 0.0025(8)
C15 0.0461(8) 0.0614(10) 0.0775(13) 0.0041(9) 0.0036(9) 0.0054(7)
C17 0.0765(12) 0.0979(15) 0.0764(14) -0.0014(11) 0.0179(11) 0.0029(10)
N1 0.0497(7) 0.0518(7) 0.0615(9) -0.0059(6) 0.0015(6) 0.0007(6)
O1 0.0657(8) 0.1413(12) 0.0536(8) 0.0070(7) -0.0060(6) 0.0051(7)

loop_
_atom_type_symbol
_atom_type_description
_atom_type_scat_dispersion_real
_atom_type_scat_dispersion_imag
_atom_type_scat_source
C C 0.0033 0.0016 'International Tables Vol C Tables 4.2.6.8 and 6.1.1.4'
H H 0.0000 0.0000 'International Tables Vol C Tables 4.2.6.8 and 6.1.1.4'
N N 0.0061 0.0033 'International Tables Vol C Tables 4.2.6.8 and 6.1.1.4'
O O 0.0106 0.0060 'International Tables Vol C Tables 4.2.6.8 and 6.1.1.4'

loop_
_geom_angle_atom_site_label_1
_geom_angle_atom_site_label_2
_geom_angle_atom_site_label_3
_geom_angle
C2 C1 C6 117.78(16)
C2 C1 C9 107.12(14)
C6 C1 C9 135.04(15)
C3 C2 N1 129.24(15)
C3 C2 C1 123.37(16)
N1 C2 C1 107.37(15)
C4 C3 C2 117.20(17)
C5 C6 C1 118.67(17)
C6 C5 C4 122.12(19)
C3 C4 C5 120.85(19)
C16 C11 C12 117.09(16)
C16 C11 C10 120.27(14)
C12 C11 C10 122.63(14)
C12 C13 C14 122.08(16)
C13 C12 C11 120.87(15)
O1 C10 C9 120.62(17)
O1 C10 C11 119.45(14)
C9 C10 C11 119.92(14)
C8 C9 C1 105.94(13)
C8 C9 C10 126.18(16)
C1 C9 C10 127.84(14)
C15 C16 C11 121.70(15)
N1 C8 C9 110.49(15)
C13 C14 C15 116.90(17)
C13 C14 C17 121.59(16)
C15 C14 C17 121.50(16)
C16 C15 C14 121.28(15)
C8 N1 C2 109.07(13)
C8 N1 C7 125.77(15)
C2 N1 C7 125.12(14)

loop_
_geom_bond_atom_site_label_1
_geom_bond_atom_site_label_2
_geom_bond_distance
C1 C2 1.404(2)
C1 C6 1.406(2)
C1 C9 1.435(2)
C2 C3 1.383(2)
C2 N1 1.390(2)
C3 C4 1.370(2)
C6 C5 1.367(3)
C5 C4 1.392(3)
C11 C16 1.389(2)
C11 C12 1.397(2)
C11 C10 1.483(2)
C13 C12 1.365(2)
C13 C14 1.387(2)
C10 O1 1.2345(18)
C10 C9 1.452(2)
C9 C8 1.383(2)
C16 C15 1.366(2)
C8 N1 1.3455(19)
C14 C15 1.393(2)
C14 C17 1.499(2)
C7 N1 1.4562(19)
